data_1008147
loop_
_publ_author_name
'Bertaut, F'
'Forrat, F'

_publ_section_title
;
Structure des ferrites ferrimagnetiques des terres rares.
;
_journal_coden_ASTM COREAF
_journal_name_full
;
Comptes Rendus Hebdomadaires des Seances de l'Academie des Sciences
(1884 - 1965)
;
_journal_page_first 382
_journal_page_last 383
_journal_volume 242
_journal_year 1956
_chemical_formula_structural 'Fe5 Gd3 O12'
_chemical_formula_sum 'Fe5 Gd3 O12'
_chemical_name_systematic 'Pentairon(III) trigadolinium oxide'
_space_group_IT_number 230
_symmetry_cell_setting cubic
_symmetry_Int_Tables_number 230
_symmetry_space_group_name_Hall '-I 4bd 2c 3'
_symmetry_space_group_name_H-M 'I a -3 d'
_cell_angle_alpha 90
_cell_angle_beta 90
_cell_angle_gamma 90
_cell_formula_units_Z 8
_cell_length_a 12.44
_cell_length_b 12.44
_cell_length_c 12.44
_cell_volume 1925.1
_cod_database_code 1008147

loop_
_symmetry_equiv_pos_as_xyz
x,y,z
1/2+x,1/2-y,-z
-x,1/2+y,1/2-z
1/2-x,-y,1/2+z
y,z,x
1/2-y,-z,1/2+x
1/2+y,1/2-z,-x
-y,1/2+z,1/2-x
z,x,y
-z,1/2+x,1/2-y
1/2-z,-x,1/2+y
1/2+z,1/2-x,-y
-x,-y,-z
1/2-x,1/2+y,z
x,1/2-y,1/2+z
1/2+x,y,1/2-z
-y,-z,-x
1/2+y,z,1/2-x
1/2-y,1/2+z,x
y,1/2-z,1/2+x
-z,-x,-y
z,1/2-x,1/2+y
1/2+z,x,1/2-y
1/2-z,1/2+x,y
1/4+x,1/4+z,1/4+y
3/4+x,1/4-z,3/4-y
1/4-x,3/4-z,3/4+y
3/4-x,3/4+z,1/4-y
1/4+y,1/4+x,1/4+z
3/4-y,3/4+x,1/4-z
3/4+y,1/4-x,3/4-z
1/4-y,3/4-x,3/4+z
1/4+z,1/4+y,1/4+x
1/4-z,3/4-y,3/4+x
3/4-z,3/4+y,1/4-x
3/4+z,1/4-y,3/4-x
1/4-x,1/4-z,1/4-y
3/4-x,1/4+z,3/4+y
1/4+x,3/4+z,3/4-y
3/4+x,3/4-z,1/4+y
1/4-y,1/4-x,1/4-z
3/4+y,3/4-x,1/4+z
3/4-y,1/4+x,3/4+z
1/4+y,3/4+x,3/4-z
1/4-z,1/4-y,1/4-x
1/4+z,3/4+y,3/4-x
3/4+z,3/4-y,1/4+x
3/4-z,1/4+y,3/4+x
1/2+x,1/2+y,1/2+z
x,-y,1/2-z
1/2-x,y,-z
-x,1/2-y,z
1/2+y,1/2+z,1/2+x
-y,1/2-z,x
y,-z,1/2-x
1/2-y,z,-x
1/2+z,1/2+x,1/2+y
1/2-z,x,-y
-z,1/2-x,y
z,-x,1/2-y
1/2-x,1/2-y,1/2-z
-x,y,1/2+z
1/2+x,-y,z
x,1/2+y,-z
1/2-y,1/2-z,1/2-x
y,1/2+z,-x
-y,z,1/2+x
1/2+y,-z,x
1/2-z,1/2-x,1/2-y
1/2+z,-x,y
z,1/2+x,-y
-z,x,1/2+y
3/4+x,3/4+z,3/4+y
1/4+x,3/4-z,1/4-y
3/4-x,1/4-z,1/4+y
1/4-x,1/4+z,3/4-y
3/4+y,3/4+x,3/4+z
1/4-y,1/4+x,3/4-z
1/4+y,3/4-x,1/4-z
3/4-y,1/4-x,1/4+z
3/4+z,3/4+y,3/4+x
3/4-z,1/4-y,1/4+x
1/4-z,1/4+y,3/4-x
1/4+z,3/4-y,1/4-x
3/4-x,3/4-z,3/4-y
1/4-x,3/4+z,1/4+y
3/4+x,1/4+z,1/4-y
1/4+x,1/4-z,3/4+y
3/4-y,3/4-x,3/4-z
1/4+y,1/4-x,3/4+z
1/4-y,3/4+x,1/4+z
3/4+y,1/4+x,1/4-z
3/4-z,3/4-y,3/4-x
3/4+z,1/4+y,1/4-x
1/4+z,1/4-y,3/4+x
1/4-z,3/4+y,1/4+x

loop_
_atom_site_label
_atom_site_type_symbol
_atom_site_symmetry_multiplicity
_atom_site_Wyckoff_symbol
_atom_site_fract_x
_atom_site_fract_y
_atom_site_fract_z
_atom_site_occupancy
_atom_site_attached_hydrogens
_atom_site_calc_flag
Fe1 Fe3+ 16 a 0. 0. 0. 1. 0 d
Fe2 Fe3+ 24 d 0.375 0. 0.25 1. 0 d
Gd1 Gd3+ 24 c 0.125 0. 0.25 1. 0 d
O1 O2- 96 h 0.142 -0.038 0.052 1. 0 d

loop_
_atom_type_symbol
_atom_type_oxidation_number
Fe3+ 3.000
Gd3+ 3.000
O2- -2.000
